data_7026776
loop_
_publ_author_name
'Park, In-Hyeok'
'Park, Ki-Min'
'Lee, Shim Sung'

_publ_section_title
;
 Preparation and characterisation of divalent hard and soft metal (M = Ca,
 Co, Cu, Zn, Cd, Hg and Pb) complexes of 1,10-dithia-18-crown-6:
 structural versatility.
;
_journal_issue 40
_journal_name_full 'Dalton transactions (Cambridge, England : 2003)'
_journal_page_first 9696
_journal_page_last 9704
_journal_paper_doi 10.1039/c0dt00696c
_journal_volume 39
_journal_year 2010
_chemical_formula_moiety '2(C12 H24 Cd N O7 S2), Cd N4 O12'
_chemical_formula_sum 'C24 H48 Cd3 N6 O26 S4'
_chemical_formula_weight 1302.12
_chemical_name_systematic
;
?
;
_space_group_IT_number 62
_symmetry_cell_setting orthorhombic
_symmetry_space_group_name_Hall '-P 2ac 2n'
_symmetry_space_group_name_H-M 'P n m a'
_atom_sites_solution_hydrogens geom
_atom_sites_solution_primary direct
_atom_sites_solution_secondary difmap
_audit_creation_method SHELXTL
_cell_angle_alpha 90.00
_cell_angle_beta 90.00
_cell_angle_gamma 90.00
_cell_formula_units_Z 4
_cell_length_a 15.887(5)
_cell_length_b 26.686(9)
_cell_length_c 10.632(3)
_cell_measurement_reflns_used 9897
_cell_measurement_temperature 173(2)
_cell_measurement_theta_max 28.23
_cell_measurement_theta_min 2.29
_cell_volume 4508(2)
_computing_cell_refinement 'Bruker APEX2'
_computing_data_collection 'Bruker APEX2'
_computing_data_reduction 'Bruker APEX2'
_computing_molecular_graphics 'Bruker SHELXTL'
_computing_publication_material 'Bruker SHELXTL'
_computing_structure_refinement 'Bruker SHELXTL'
_computing_structure_solution 'Bruker SHELXTL'
_diffrn_ambient_temperature 173(2)
_diffrn_measured_fraction_theta_full 1.000
_diffrn_measured_fraction_theta_max 1.000
_diffrn_measurement_device_type 'Bruker APEX-II CCD'
_diffrn_measurement_method '\f and \w scans'
_diffrn_radiation_monochromator graphite
_diffrn_radiation_source 'fine-focus sealed tube'
_diffrn_radiation_type MoK\a
_diffrn_radiation_wavelength 0.71073
_diffrn_reflns_av_R_equivalents 0.0366
_diffrn_reflns_av_sigmaI/netI 0.0203
_diffrn_reflns_limit_h_max 20
_diffrn_reflns_limit_h_min -20
_diffrn_reflns_limit_k_max 33
_diffrn_reflns_limit_k_min -34
_diffrn_reflns_limit_l_max 13
_diffrn_reflns_limit_l_min -13
_diffrn_reflns_number 40491
_diffrn_reflns_theta_full 27.00
_diffrn_reflns_theta_max 27.00
_diffrn_reflns_theta_min 1.53
_exptl_absorpt_coefficient_mu 1.680
_exptl_absorpt_correction_T_max 0.7298
_exptl_absorpt_correction_T_min 0.5185
_exptl_absorpt_correction_type multi-scan
_exptl_absorpt_process_details SADABS
_exptl_crystal_colour colourless
_exptl_crystal_density_diffrn 1.919
_exptl_crystal_density_method 'not measured'
_exptl_crystal_description block
_exptl_crystal_F_000 2600
_exptl_crystal_size_max 0.45
_exptl_crystal_size_mid 0.27
_exptl_crystal_size_min 0.20
_refine_diff_density_max 0.336
_refine_diff_density_min -0.751
_refine_diff_density_rms 0.084
_refine_ls_extinction_method none
_refine_ls_goodness_of_fit_ref 1.076
_refine_ls_hydrogen_treatment constr
_refine_ls_matrix_type full
_refine_ls_number_parameters 298
_refine_ls_number_reflns 5030
_refine_ls_number_restraints 0
_refine_ls_restrained_S_all 1.076
_refine_ls_R_factor_all 0.0272
_refine_ls_R_factor_gt 0.0236
_refine_ls_shift/su_max 0.001
_refine_ls_shift/su_mean 0.000
_refine_ls_structure_factor_coef Fsqd
_refine_ls_weighting_details 'calc w=1/[\s^2^(Fo^2^)+(0.0274P)^2^+2.5224P] where P=(Fo^2^+2Fc^2^)/3'
_refine_ls_weighting_scheme calc
_refine_ls_wR_factor_gt 0.0567
_refine_ls_wR_factor_ref 0.0585
_reflns_number_gt 4558
_reflns_number_total 5030
_reflns_threshold_expression >2sigma(I)
_cod_data_source_file c0dt00696c.txt
_cod_data_source_block compound6
_cod_depositor_comments
;
The following automatic conversions were performed:

'_symmetry_cell_setting' value 'Orthorhombic' changed to
'orthorhombic' according to
/home/saulius/struct/CIF-dictionaries/cif_core.dic dictionary named
'cif_core.dic' version 2.4.2 from 2011-04-26.

Automatic conversion script
Id: cif_fix_values 1891 2012-01-12 08:04:46Z andrius 
;
_cod_original_cell_volume 4507(3)
_cod_original_sg_symbol_H-M Pnma
_cod_database_code 7026776

loop_
_symmetry_equiv_pos_as_xyz
'x, y, z'
'-x+1/2, -y, z+1/2'
'-x, y+1/2, -z'
'x+1/2, -y+1/2, -z+1/2'
'-x, -y, -z'
'x-1/2, y, -z-1/2'
'x, -y-1/2, z'
'-x-1/2, y-1/2, z-1/2'

loop_
_atom_site_label
_atom_site_type_symbol
_atom_site_fract_x
_atom_site_fract_y
_atom_site_fract_z
_atom_site_U_iso_or_equiv
_atom_site_adp_type
_atom_site_occupancy
_atom_site_symmetry_multiplicity
_atom_site_calc_flag
_atom_site_refinement_flags
Cd1 Cd 0.009100(10) 0.596609(6) 0.704991(14) 0.02801(6) Uani 1 1 d .
Cd2 Cd 0.222518(15) 0.2500 0.68668(2) 0.03025(7) Uani 1 2 d S
S1 S 0.05578(5) 0.68101(2) 0.79654(7) 0.04535(17) Uani 1 1 d .
S2 S -0.12187(3) 0.60696(2) 0.55916(5) 0.03117(12) Uani 1 1 d .
O1 O 0.19473(11) 0.62176(6) 0.66523(16) 0.0403(4) Uani 1 1 d .
O2 O 0.06155(10) 0.62211(6) 0.48634(14) 0.0376(4) Uani 1 1 d .
O3 O -0.08304(10) 0.52339(6) 0.75409(15) 0.0331(3) Uani 1 1 d .
O4 O -0.06718(11) 0.60339(6) 0.91278(16) 0.0384(4) Uani 1 1 d .
C1 C 0.16228(16) 0.66763(9) 0.8496(2) 0.0422(6) Uani 1 1 d .
H1A H 0.1819 0.6944 0.9071 0.051 Uiso 1 1 calc R
H1B H 0.1636 0.6353 0.8954 0.051 Uiso 1 1 calc R
C2 C 0.21796(17) 0.66506(10) 0.7364(2) 0.0444(6) Uani 1 1 d .
H2A H 0.2110 0.6956 0.6847 0.053 Uiso 1 1 calc R
H2B H 0.2776 0.6627 0.7626 0.053 Uiso 1 1 calc R
C3 C 0.20682(16) 0.62794(11) 0.5332(2) 0.0468(6) Uani 1 1 d .
H3A H 0.2142 0.5946 0.4937 0.056 Uiso 1 1 calc R
H3B H 0.2588 0.6476 0.5184 0.056 Uiso 1 1 calc R
C4 C 0.13403(16) 0.65411(11) 0.4730(2) 0.0465(7) Uani 1 1 d .
H4A H 0.1238 0.6867 0.5147 0.056 Uiso 1 1 calc R
H4B H 0.1458 0.6603 0.3829 0.056 Uiso 1 1 calc R
C5 C 0.00043(14) 0.63097(9) 0.3912(2) 0.0352(5) Uani 1 1 d .
H5A H 0.0258 0.6263 0.3069 0.042 Uiso 1 1 calc R
H5B H -0.0211 0.6657 0.3973 0.042 Uiso 1 1 calc R
C6 C -0.06995(14) 0.59416(8) 0.4107(2) 0.0325(5) Uani 1 1 d .
H6A H -0.0472 0.5596 0.4110 0.039 Uiso 1 1 calc R
H6B H -0.1110 0.5969 0.3410 0.039 Uiso 1 1 calc R
C7 C -0.17962(14) 0.54910(9) 0.5854(2) 0.0375(5) Uani 1 1 d .
H7A H -0.2280 0.5561 0.6415 0.045 Uiso 1 1 calc R
H7B H -0.2023 0.5372 0.5041 0.045 Uiso 1 1 calc R
C8 C -0.12655(15) 0.50766(8) 0.6436(2) 0.0364(5) Uani 1 1 d .
H8A H -0.1635 0.4790 0.6650 0.044 Uiso 1 1 calc R
H8B H -0.0850 0.4959 0.5808 0.044 Uiso 1 1 calc R
C9 C -0.13651(16) 0.52747(10) 0.8630(2) 0.0424(6) Uani 1 1 d .
H9A H -0.1523 0.4937 0.8937 0.051 Uiso 1 1 calc R
H9B H -0.1886 0.5459 0.8416 0.051 Uiso 1 1 calc R
C10 C -0.08816(17) 0.55513(10) 0.9620(2) 0.0438(6) Uani 1 1 d .
H10A H -0.1227 0.5587 1.0390 0.053 Uiso 1 1 calc R
H10B H -0.0363 0.5365 0.9839 0.053 Uiso 1 1 calc R
C11 C -0.02057(17) 0.63293(12) 1.0009(3) 0.0506(7) Uani 1 1 d .
H11A H 0.0329 0.6159 1.0224 0.061 Uiso 1 1 calc R
H11B H -0.0536 0.6374 1.0791 0.061 Uiso 1 1 calc R
C12 C -0.00259(18) 0.68323(11) 0.9422(3) 0.0588(9) Uani 1 1 d .
H12A H 0.0294 0.7037 1.0033 0.071 Uiso 1 1 calc R
H12B H -0.0568 0.7004 0.9265 0.071 Uiso 1 1 calc R
N1 N 0.12307(11) 0.52028(6) 0.75015(18) 0.0285(4) Uani 1 1 d .
O5 O 0.08918(10) 0.52968(5) 0.64379(14) 0.0323(3) Uani 1 1 d .
O6 O 0.10066(10) 0.54685(6) 0.84268(15) 0.0322(3) Uani 1 1 d .
O7 O 0.17532(10) 0.48684(6) 0.76101(18) 0.0403(4) Uani 1 1 d .
N2 N 0.12697(19) 0.2500 0.4671(3) 0.0431(7) Uani 1 2 d S
O8 O 0.09360(16) 0.2500 0.5745(3) 0.0513(7) Uani 1 2 d S
O9 O 0.20610(15) 0.2500 0.4628(2) 0.0417(6) Uani 1 2 d S
O10 O 0.0848(2) 0.2500 0.3723(3) 0.0893(12) Uani 1 2 d S
N3 N 0.19222(17) 0.2500 0.9444(2) 0.0308(6) Uani 1 2 d S
O11 O 0.13153(14) 0.2500 0.8686(2) 0.0464(6) Uani 1 2 d S
O12 O 0.26555(13) 0.2500 0.8989(2) 0.0307(5) Uani 1 2 d S
O13 O 0.18075(15) 0.2500 1.0589(2) 0.0440(6) Uani 1 2 d S
N4 N 0.28786(16) 0.34713(9) 0.6688(2) 0.0486(6) Uani 1 1 d .
O14 O 0.33324(12) 0.30963(7) 0.64745(17) 0.0472(4) Uani 1 1 d .
O15 O 0.21371(13) 0.33888(7) 0.70619(19) 0.0541(5) Uani 1 1 d .
O16 O 0.31477(17) 0.39000(8) 0.6550(2) 0.0767(7) Uani 1 1 d .

loop_
_atom_site_aniso_label
_atom_site_aniso_U_11
_atom_site_aniso_U_22
_atom_site_aniso_U_33
_atom_site_aniso_U_23
_atom_site_aniso_U_13
_atom_site_aniso_U_12
Cd1 0.03121(10) 0.02419(9) 0.02864(9) -0.00089(6) -0.00401(6) -0.00241(6)
Cd2 0.02990(12) 0.03614(13) 0.02470(11) 0.000 0.00009(8) 0.000
S1 0.0539(4) 0.0225(3) 0.0596(4) -0.0052(3) -0.0220(3) 0.0023(3)
S2 0.0286(3) 0.0307(3) 0.0343(3) 0.0003(2) -0.0020(2) 0.0027(2)
O1 0.0417(10) 0.0379(9) 0.0412(9) 0.0031(7) -0.0076(8) -0.0122(8)
O2 0.0340(9) 0.0476(9) 0.0313(8) 0.0124(7) -0.0070(7) -0.0162(7)
O3 0.0303(8) 0.0333(8) 0.0358(8) 0.0031(7) 0.0020(7) -0.0027(6)
O4 0.0366(9) 0.0435(9) 0.0352(8) -0.0052(7) -0.0025(7) 0.0060(7)
C1 0.0483(15) 0.0357(12) 0.0426(13) -0.0021(10) -0.0173(11) -0.0118(11)
C2 0.0473(15) 0.0405(13) 0.0454(14) 0.0070(11) -0.0166(12) -0.0191(12)
C3 0.0331(13) 0.0607(17) 0.0466(15) -0.0045(12) 0.0052(11) -0.0153(12)
C4 0.0449(15) 0.0615(17) 0.0332(12) 0.0146(11) -0.0021(11) -0.0270(13)
C5 0.0378(13) 0.0390(12) 0.0288(11) 0.0074(9) -0.0039(9) -0.0005(10)
C6 0.0317(12) 0.0354(12) 0.0304(11) -0.0022(9) -0.0057(9) 0.0016(9)
C7 0.0260(11) 0.0430(13) 0.0434(13) 0.0020(10) -0.0036(10) -0.0062(10)
C8 0.0358(12) 0.0300(11) 0.0433(13) -0.0021(10) 0.0006(10) -0.0065(9)
C9 0.0385(13) 0.0481(14) 0.0405(13) 0.0085(11) 0.0089(11) -0.0054(11)
C10 0.0435(14) 0.0537(15) 0.0342(12) 0.0078(11) 0.0045(10) 0.0050(12)
C11 0.0453(15) 0.0685(19) 0.0380(14) -0.0223(13) -0.0030(11) 0.0102(14)
C12 0.0529(17) 0.0487(16) 0.075(2) -0.0368(15) -0.0131(15) 0.0160(13)
N1 0.0243(9) 0.0237(8) 0.0376(10) -0.0016(8) 0.0011(8) -0.0061(7)
O5 0.0367(9) 0.0286(8) 0.0316(8) -0.0025(6) 0.0007(7) -0.0039(6)
O6 0.0328(8) 0.0298(8) 0.0341(8) -0.0056(6) 0.0010(7) -0.0006(6)
O7 0.0309(8) 0.0326(8) 0.0575(10) -0.0043(8) -0.0015(8) 0.0062(7)
N2 0.0410(17) 0.0518(18) 0.0366(16) 0.000 -0.0113(13) 0.000
O8 0.0350(14) 0.0702(18) 0.0488(16) 0.000 0.0033(12) 0.000
O9 0.0344(13) 0.0540(15) 0.0367(13) 0.000 0.0000(10) 0.000
O10 0.069(2) 0.143(4) 0.056(2) 0.000 -0.0375(17) 0.000
N3 0.0315(14) 0.0330(13) 0.0280(13) 0.000 0.0003(11) 0.000
O11 0.0259(12) 0.0817(19) 0.0317(12) 0.000 -0.0036(10) 0.000
O12 0.0224(10) 0.0360(11) 0.0336(11) 0.000 0.0015(9) 0.000
O13 0.0394(13) 0.0673(17) 0.0252(12) 0.000 0.0024(10) 0.000
N4 0.0624(16) 0.0422(13) 0.0412(12) 0.0096(10) -0.0149(11) -0.0059(11)
O14 0.0535(11) 0.0471(10) 0.0409(10) 0.0025(8) 0.0023(8) -0.0051(9)
O15 0.0518(12) 0.0469(11) 0.0636(13) 0.0113(9) -0.0098(10) 0.0088(9)
O16 0.104(2) 0.0393(11) 0.0865(17) 0.0137(11) -0.0077(15) -0.0200(12)

loop_
_atom_type_symbol
_atom_type_description
_atom_type_scat_dispersion_real
_atom_type_scat_dispersion_imag
_atom_type_scat_source
C C 0.0033 0.0016 'International Tables Vol C Tables 4.2.6.8 and 6.1.1.4'
H H 0.0000 0.0000 'International Tables Vol C Tables 4.2.6.8 and 6.1.1.4'
N N 0.0061 0.0033 'International Tables Vol C Tables 4.2.6.8 and 6.1.1.4'
O O 0.0106 0.0060 'International Tables Vol C Tables 4.2.6.8 and 6.1.1.4'
S S 0.1246 0.1234 'International Tables Vol C Tables 4.2.6.8 and 6.1.1.4'
Cd Cd -0.8075 1.2024 'International Tables Vol C Tables 4.2.6.8 and 6.1.1.4'

loop_
_geom_angle_atom_site_label_1
_geom_angle_atom_site_label_2
_geom_angle_atom_site_label_3
_geom_angle
_geom_angle_site_symmetry_1
_geom_angle_site_symmetry_3
O5 Cd1 O6 54.37(5) . .
O5 Cd1 O3 76.97(6) . .
O6 Cd1 O3 78.42(5) . .
O5 Cd1 O4 124.86(5) . .
O6 Cd1 O4 78.55(6) . .
O3 Cd1 O4 65.92(5) . .
O5 Cd1 O2 76.61(6) . .
O6 Cd1 O2 119.49(5) . .
O3 Cd1 O2 126.05(5) . .
O4 Cd1 O2 158.54(6) . .
O5 Cd1 S1 129.29(5) . .
O6 Cd1 S1 94.44(4) . .
O3 Cd1 S1 141.07(4) . .
O4 Cd1 S1 75.15(4) . .
O2 Cd1 S1 90.98(4) . .
O5 Cd1 S2 110.92(4) . .
O6 Cd1 S2 152.17(4) . .
O3 Cd1 S2 74.90(4) . .
O4 Cd1 S2 97.44(5) . .
O2 Cd1 S2 72.07(4) . .
S1 Cd1 S2 111.31(2) . .
O12 Cd2 O8 137.07(8) . .
O12 Cd2 O15 86.20(5) . .
O8 Cd2 O15 89.60(5) . .
O12 Cd2 O15 86.20(5) . 7_565
O8 Cd2 O15 89.60(5) . 7_565
O15 Cd2 O15 167.96(10) . 7_565
O12 Cd2 O9 169.40(8) . .
O8 Cd2 O9 53.54(9) . .
O15 Cd2 O9 94.59(5) . .
O15 Cd2 O9 94.59(5) 7_565 .
O12 Cd2 O14 87.36(6) . .
O8 Cd2 O14 122.96(6) . .
O15 Cd2 O14 53.19(7) . .
O15 Cd2 O14 135.64(7) 7_565 .
O9 Cd2 O14 84.69(6) . .
O12 Cd2 O14 87.36(6) . 7_565
O8 Cd2 O14 122.96(6) . 7_565
O15 Cd2 O14 135.64(7) . 7_565
O15 Cd2 O14 53.19(7) 7_565 7_565
O9 Cd2 O14 84.69(6) . 7_565
O14 Cd2 O14 82.71(10) . 7_565
O12 Cd2 O11 53.63(7) . .
O8 Cd2 O11 83.44(9) . .
O15 Cd2 O11 83.99(5) . .
O15 Cd2 O11 83.99(5) 7_565 .
O9 Cd2 O11 136.97(8) . .
O14 Cd2 O11 125.17(6) . .
O14 Cd2 O11 125.17(6) 7_565 .
C12 S1 C1 102.60(13) . .
C12 S1 Cd1 101.88(10) . .
C1 S1 Cd1 102.38(8) . .
C6 S2 C7 101.74(11) . .
C6 S2 Cd1 97.74(8) . .
C7 S2 Cd1 102.78(8) . .
C3 O1 C2 113.14(19) . .
C5 O2 C4 112.16(17) . .
C5 O2 Cd1 117.88(13) . .
C4 O2 Cd1 120.45(13) . .
C8 O3 C9 113.49(18) . .
C8 O3 Cd1 110.02(13) . .
C9 O3 Cd1 117.05(13) . .
C10 O4 C11 112.1(2) . .
C10 O4 Cd1 111.57(14) . .
C11 O4 Cd1 111.33(15) . .
C2 C1 S1 108.05(18) . .
O1 C2 C1 108.08(19) . .
O1 C3 C4 111.8(2) . .
O2 C4 C3 107.4(2) . .
O2 C5 C6 107.53(18) . .
C5 C6 S2 109.59(16) . .
C8 C7 S2 113.58(16) . .
O3 C8 C7 112.91(19) . .
O3 C9 C10 107.5(2) . .
O4 C10 C9 107.8(2) . .
O4 C11 C12 108.5(2) . .
C11 C12 S1 115.03(18) . .
O7 N1 O6 121.77(19) . .
O7 N1 O5 120.83(19) . .
O6 N1 O5 117.41(17) . .
N1 O5 Cd1 97.81(12) . .
N1 O6 Cd1 90.35(12) . .
O10 N2 O9 121.6(3) . .
O10 N2 O8 121.5(3) . .
O9 N2 O8 117.0(3) . .
N2 O8 Cd2 95.31(19) . .
N2 O9 Cd2 94.16(19) . .
O13 N3 O11 121.4(3) . .
O13 N3 O12 121.0(3) . .
O11 N3 O12 117.6(2) . .
N3 O11 Cd2 93.10(17) . .
N3 O12 Cd2 95.68(16) . .
O16 N4 O14 121.4(3) . .
O16 N4 O15 121.6(3) . .
O14 N4 O15 117.0(2) . .
N4 O14 Cd2 94.36(15) . .
N4 O15 Cd2 95.24(15) . .

loop_
_geom_bond_atom_site_label_1
_geom_bond_atom_site_label_2
_geom_bond_distance
_geom_bond_site_symmetry_2
Cd1 O5 2.2874(16) .
Cd1 O6 2.4540(16) .
Cd1 O3 2.4966(16) .
Cd1 O4 2.5263(18) .
Cd1 O2 2.5616(17) .
Cd1 S1 2.5633(9) .
Cd1 S2 2.6096(8) .
Cd2 O12 2.358(2) .
Cd2 O8 2.370(3) .
Cd2 O15 2.385(2) .
Cd2 O15 2.385(2) 7_565
Cd2 O9 2.395(2) .
Cd2 O14 2.4083(19) .
Cd2 O14 2.4084(19) 7_565
Cd2 O11 2.415(2) .
S1 C12 1.806(3) .
S1 C1 1.819(3) .
S2 C6 1.814(2) .
S2 C7 1.818(2) .
O1 C3 1.426(3) .
O1 C2 1.430(3) .
O2 C5 1.422(3) .
O2 C4 1.441(3) .
O3 C8 1.426(3) .
O3 C9 1.440(3) .
O4 C10 1.430(3) .
O4 C11 1.431(3) .
C1 C2 1.495(4) .
C3 C4 1.495(4) .
C5 C6 1.503(3) .
C7 C8 1.522(3) .
C9 C10 1.498(4) .
C11 C12 1.508(5) .
N1 O7 1.224(2) .
N1 O6 1.264(2) .
N1 O5 1.277(2) .
N2 O10 1.210(4) .
N2 O9 1.258(4) .
N2 O8 1.259(4) .
N3 O13 1.231(3) .
N3 O11 1.256(3) .
N3 O12 1.261(3) .
N4 O16 1.230(3) .
N4 O14 1.254(3) .
N4 O15 1.262(3) .
